data_7129254
loop_
_publ_author_name
'Shi, Wen-Juan'
'Li, Yong-Zhi'
'Chen, Jing'
'Su, Run-Han'
'Hou, Lei'
'Wang, Yao-Yu'
'Zhu, Zhonghua'

_publ_section_title
;
 A new metal--organic framework based on rare [Zn4F4] cores for efficient
 separation of C2H2
;
_journal_name_full 'Chemical Communications'
_journal_paper_doi 10.1039/D1CC05196B
_journal_year 2021
_chemical_formula_sum 'C20 H24 F6 N2 O8 Zn4'
_chemical_formula_weight 795.89
_space_group_crystal_system tetragonal
_space_group_IT_number 139
_space_group_name_Hall '-I 4 2'
_space_group_name_H-M_alt 'I 4/m m m'
_atom_sites_solution_hydrogens difmap
_audit_creation_method SHELXL-2014/7
_audit_update_record
;
2021-08-28 deposited with the CCDC.	2021-10-29 downloaded from the CCDC.
;
_cell_angle_alpha 90
_cell_angle_beta 90
_cell_angle_gamma 90
_cell_formula_units_Z 4
_cell_length_a 18.7279(4)
_cell_length_b 18.7279(4)
_cell_length_c 11.8716(6)
_cell_measurement_reflns_used 16293
_cell_measurement_temperature 296(2)
_cell_measurement_theta_max 25.39
_cell_measurement_theta_min 2.97
_cell_volume 4163.8(2)
_computing_structure_refinement 'SHELXL-2014/7 (Sheldrick, 2014)'
_diffrn_ambient_temperature 296(2)
_diffrn_measured_fraction_theta_full 0.996
_diffrn_measured_fraction_theta_max 0.996
_diffrn_measurement_device_type 'Bruker APEX-II CCD'
_diffrn_radiation_type MoK\a
_diffrn_radiation_wavelength 0.71073
_diffrn_reflns_av_R_equivalents 0.0398
_diffrn_reflns_av_unetI/netI 0.0104
_diffrn_reflns_Laue_measured_fraction_full 0.996
_diffrn_reflns_Laue_measured_fraction_max 0.996
_diffrn_reflns_limit_h_max 22
_diffrn_reflns_limit_h_min -22
_diffrn_reflns_limit_k_max 22
_diffrn_reflns_limit_k_min -22
_diffrn_reflns_limit_l_max 14
_diffrn_reflns_limit_l_min -14
_diffrn_reflns_number 34450
_diffrn_reflns_point_group_measured_fraction_full 0.996
_diffrn_reflns_point_group_measured_fraction_max 0.996
_diffrn_reflns_theta_full 25.242
_diffrn_reflns_theta_max 25.413
_diffrn_reflns_theta_min 2.976
_exptl_absorpt_coefficient_mu 2.334
_exptl_absorpt_correction_type multi-scan
_exptl_absorpt_process_details sadabs
_exptl_crystal_colour colorless
_exptl_crystal_density_diffrn 1.270
_exptl_crystal_description block
_exptl_crystal_F_000 1584
_exptl_crystal_size_max 0.130
_exptl_crystal_size_mid 0.110
_exptl_crystal_size_min 0.100
_exptl_transmission_factor_max 0.7452
_exptl_transmission_factor_min 0.6680
_refine_diff_density_max 0.285
_refine_diff_density_min -0.304
_refine_diff_density_rms 0.044
_refine_ls_extinction_method none
_refine_ls_goodness_of_fit_ref 1.106
_refine_ls_hydrogen_treatment constr
_refine_ls_matrix_type full
_refine_ls_number_parameters 55
_refine_ls_number_reflns 1131
_refine_ls_number_restraints 0
_refine_ls_restrained_S_all 1.106
_refine_ls_R_factor_all 0.0177
_refine_ls_R_factor_gt 0.0161
_refine_ls_shift/su_max 0.001
_refine_ls_shift/su_mean 0.000
_refine_ls_structure_factor_coef Fsqd
_refine_ls_weighting_details 'w=1/[\s^2^(Fo^2^)+(0.0155P)^2^+5.8943P] where P=(Fo^2^+2Fc^2^)/3'
_refine_ls_weighting_scheme calc
_refine_ls_wR_factor_gt 0.0407
_refine_ls_wR_factor_ref 0.0416
_reflns_Friedel_coverage 0.000
_reflns_number_gt 1052
_reflns_number_total 1131
_reflns_threshold_expression 'I > 2\s(I)'
_cod_data_source_file d1cc05196b2.cif
_cod_data_source_block 1_sq
_cod_original_cell_volume 4163.8(3)
_cod_database_code 7129254
_shelx_shelxl_version_number 2014/7
_shelx_space_group_comment
;
The symmetry employed for this shelxl refinement is uniquely defined
by the following loop, which should always be used as a source of
symmetry information in preference to the above space-group names.
They are only intended as comments.
;
_shelx_estimated_absorpt_t_min 0.751
_shelx_estimated_absorpt_t_max 0.800

loop_
_space_group_symop_operation_xyz
'x, y, z'
'-y, x, z'
'-x, -y, z'
'y, -x, z'
'x, -y, -z'
'y, x, -z'
'-x, y, -z'
'-y, -x, -z'
'x+1/2, y+1/2, z+1/2'
'-y+1/2, x+1/2, z+1/2'
'-x+1/2, -y+1/2, z+1/2'
'y+1/2, -x+1/2, z+1/2'
'x+1/2, -y+1/2, -z+1/2'
'y+1/2, x+1/2, -z+1/2'
'-x+1/2, y+1/2, -z+1/2'
'-y+1/2, -x+1/2, -z+1/2'
'-x, -y, -z'
'y, -x, -z'
'x, y, -z'
'-y, x, -z'
'-x, y, z'
'-y, -x, z'
'x, -y, z'
'y, x, z'
'-x+1/2, -y+1/2, -z+1/2'
'y+1/2, -x+1/2, -z+1/2'
'x+1/2, y+1/2, -z+1/2'
'-y+1/2, x+1/2, -z+1/2'
'-x+1/2, y+1/2, z+1/2'
'-y+1/2, -x+1/2, z+1/2'
'x+1/2, -y+1/2, z+1/2'
'y+1/2, x+1/2, z+1/2'

loop_
_atom_site_label
_atom_site_type_symbol
_atom_site_fract_x
_atom_site_fract_y
_atom_site_fract_z
_atom_site_U_iso_or_equiv
_atom_site_adp_type
_atom_site_occupancy
_atom_site_site_symmetry_order
_atom_site_calc_flag
_atom_site_refinement_flags_posn
_atom_site_refinement_flags_adp
_atom_site_refinement_flags_occupancy
_atom_site_disorder_assembly
_atom_site_disorder_group
Zn1 Zn 0.0000 0.59005(2) 0.83841(2) 0.00974(8) Uani 1 2 d S T P . .
O1 O 0.08575(5) 0.65266(5) 0.80876(9) 0.0181(2) Uani 1 1 d . . . . .
C1 C 0.14062(7) 0.64062(7) 0.7500 0.0156(4) Uani 1 2 d S T P . .
C2 C 0.19740(7) 0.69740(7) 0.7500 0.0171(4) Uani 1 2 d S T P . .
C3 C 0.19338(9) 0.75451(9) 0.82269(16) 0.0357(4) Uani 1 1 d . . . . .
H3 H 0.1551 0.7582 0.8722 0.043 Uiso 1 1 d R U . . .
F1 F 0.0000 0.56813(6) 0.66329(9) 0.0122(2) Uani 1 2 d S T P . .
F2 F 0.0000 0.59936(9) 1.0000 0.0230(4) Uani 1 4 d S T P . .
N1 N 0.0000 0.66568(15) 0.5000 0.0367(7) Uani 1 4 d S T P . .
H11 H 0.0000 0.6373 0.5612 0.044 Uiso 1 2 d R U P . .
C4 C -0.06732(17) 0.70806(15) 0.5000 0.0454(7) Uani 1 2 d S T P . .
H4A H -0.1078 0.6766 0.5000 0.068 Uiso 1 2 d R U P . .
H4B H -0.0687 0.7376 0.5660 0.068 Uiso 1 1 d R U . . .

loop_
_atom_site_aniso_label
_atom_site_aniso_U_11
_atom_site_aniso_U_22
_atom_site_aniso_U_33
_atom_site_aniso_U_23
_atom_site_aniso_U_13
_atom_site_aniso_U_12
Zn1 0.00825(12) 0.00869(12) 0.01227(13) -0.00081(8) 0.000 0.000
O1 0.0143(5) 0.0152(5) 0.0247(5) -0.0048(4) 0.0058(4) -0.0055(4)
C1 0.0143(6) 0.0143(6) 0.0183(9) -0.0003(6) 0.0003(6) -0.0040(8)
C2 0.0149(6) 0.0149(6) 0.0214(10) -0.0014(6) 0.0014(6) -0.0044(8)
C3 0.0269(9) 0.0315(10) 0.0488(11) -0.0213(8) 0.0243(8) -0.0165(8)
F1 0.0113(5) 0.0107(5) 0.0144(5) 0.0010(4) 0.000 0.000
F2 0.0359(10) 0.0206(9) 0.0124(8) 0.000 0.000 0.000
N1 0.064(2) 0.0222(15) 0.0236(14) 0.000 0.000 0.000
C4 0.0614(19) 0.0371(15) 0.0377(15) 0.000 0.000 0.0081(14)

loop_
_atom_type_symbol
_atom_type_description
_atom_type_scat_dispersion_real
_atom_type_scat_dispersion_imag
_atom_type_scat_source
C C 0.0033 0.0016 'International Tables Vol C Tables 4.2.6.8 and 6.1.1.4'
H H 0.0000 0.0000 'International Tables Vol C Tables 4.2.6.8 and 6.1.1.4'
F F 0.0171 0.0103 'International Tables Vol C Tables 4.2.6.8 and 6.1.1.4'
O O 0.0106 0.0060 'International Tables Vol C Tables 4.2.6.8 and 6.1.1.4'
Zn Zn 0.2839 1.4301 'International Tables Vol C Tables 4.2.6.8 and 6.1.1.4'
N N 0.0061 0.0033 'International Tables Vol C Tables 4.2.6.8 and 6.1.1.4'

loop_
_geom_angle_atom_site_label_1
_geom_angle_atom_site_label_2
_geom_angle_atom_site_label_3
_geom_angle
_geom_angle_site_symmetry_1
_geom_angle_site_symmetry_3
_geom_angle_publ_flag
F2 Zn1 O1 96.95(4) . . ?
F2 Zn1 O1 96.95(4) . 21 ?
O1 Zn1 O1 105.36(6) . 21 ?
F2 Zn1 F1 94.68(5) . 28_556 ?
O1 Zn1 F1 160.25(4) . 28_556 ?
O1 Zn1 F1 88.94(4) 21 28_556 ?
F2 Zn1 F1 94.68(5) . 26_456 ?
O1 Zn1 F1 88.95(4) . 26_456 ?
O1 Zn1 F1 160.25(4) 21 26_456 ?
F1 Zn1 F1 74.22(5) 28_556 26_456 ?
F2 Zn1 F1 174.02(6) . . ?
O1 Zn1 F1 86.65(3) . . ?
O1 Zn1 F1 86.65(3) 21 . ?
F1 Zn1 F1 80.57(4) 28_556 . ?
F1 Zn1 F1 80.57(4) 26_456 . ?
C1 O1 Zn1 129.79(10) . . ?
O1 C1 O1 126.60(17) 14_456 . ?
O1 C1 C2 116.70(9) 14_456 . ?
O1 C1 C2 116.70(9) . . ?
C3 C2 C3 118.6(2) . 14_456 ?
C3 C2 C1 120.72(10) . . ?
C3 C2 C1 120.72(10) 14_456 . ?
C2 C3 C3 120.72(10) . 22_665 ?
C2 C3 H3 119.7 . . ?
C3 C3 H3 119.5 22_665 . ?
Zn1 F1 Zn1 105.77(5) 28_556 26_456 ?
Zn1 F1 Zn1 97.25(3) 28_556 . ?
Zn1 F1 Zn1 97.25(3) 26_456 . ?
Zn1 F2 Zn1 169.61(10) . 19_557 ?
C4 N1 C4 115.6(3) . 21 ?
C4 N1 H11 108.3 . . ?
C4 N1 H11 108.3 21 . ?
N1 C4 H4A 109.9 . . ?
N1 C4 H4B 109.2 . . ?
H4A C4 H4B 109.5 . . ?

loop_
_geom_bond_atom_site_label_1
_geom_bond_atom_site_label_2
_geom_bond_distance
_geom_bond_site_symmetry_2
_geom_bond_publ_flag
Zn1 F2 1.9262(3) . ?
Zn1 O1 2.0194(10) . ?
Zn1 O1 2.0195(10) 21 ?
Zn1 F1 2.1148(7) 28_556 ?
Zn1 F1 2.1148(7) 26_456 ?
Zn1 F1 2.1191(11) . ?
O1 C1 1.2623(13) . ?
C1 O1 1.2623(12) 14_456 ?
C1 C2 1.504(3) . ?
C2 C3 1.3764(19) . ?
C2 C3 1.3764(19) 14_456 ?
C3 C3 1.380(3) 22_665 ?
C3 H3 0.9299 . ?
F1 Zn1 2.1148(7) 28_556 ?
F1 Zn1 2.1148(7) 26_456 ?
F2 Zn1 1.9262(3) 19_557 ?
N1 C4 1.490(3) . ?
N1 C4 1.490(3) 21 ?
N1 H11 0.8999 . ?
C4 H4A 0.9600 . ?
C4 H4B 0.9601 . ?
